data_1570606
loop_
_publ_author_name
'Seidler, Gesa'
'Schwenzer, Max'
'Clausen, Florian'
'Daniliuc, Constantin G.'
'Studer, Armido'

_publ_section_title
;
 Borylative transition metal-free couplings of vinyl iodides with various
 nucleophiles, alkenes or alkynes.
;
_journal_issue 5
_journal_name_full 'Chemical science'
_journal_page_first 1672
_journal_page_last 1678
_journal_paper_doi 10.1039/d3sc06131k
_journal_volume 15
_journal_year 2024
_chemical_formula_sum 'C27 H35 B Fe O2'
_chemical_formula_weight 458.21
_space_group_crystal_system triclinic
_space_group_IT_number 2
_space_group_name_Hall '-P 1'
_space_group_name_H-M_alt 'P -1'
_atom_sites_solution_hydrogens geom
_atom_sites_solution_primary direct
_audit_creation_method 'APEX4 v2021.4-0'
_audit_update_record
;
2023-09-07 deposited with the CCDC.	2023-12-29 downloaded from the CCDC.
;
_cell_angle_alpha 100.723(3)
_cell_angle_beta 106.987(3)
_cell_angle_gamma 111.523(3)
_cell_formula_units_Z 2
_cell_length_a 9.8635(5)
_cell_length_b 11.6173(6)
_cell_length_c 12.5223(7)
_cell_measurement_reflns_used 7164
_cell_measurement_temperature 100.(2)
_cell_measurement_theta_max 66.6546
_cell_measurement_theta_min 3.9096
_cell_volume 1205.26(12)
_computing_cell_refinement 'SAINT V8.40B (Bruker AXS LLC, 2019)'
_computing_data_collection 'Bruker APEX4 v2021.4-0 Photon III'
_computing_data_reduction 'SAINT V8.40B (Bruker AXS LLC, 2019)'
_computing_molecular_graphics 'shelXle (C.B. Huebschle, rev 1242)'
_computing_publication_material 'SHELXT 2018/2 (Sheldrick, 2018)'
_computing_structure_refinement 'SHELXL-2018/3 (Sheldrick, 2018)'
_computing_structure_solution 'SHELXT 2018/2 (Sheldrick, 2018)'
_diffrn_ambient_temperature 100.(2)
_diffrn_detector_area_resol_mean 7.3910
_diffrn_measured_fraction_theta_full 0.989
_diffrn_measured_fraction_theta_max 0.989
_diffrn_measurement_device 'Bruker D8 Venture Photon III'
_diffrn_measurement_device_type 'single crystal diffractometer'
_diffrn_measurement_method 'phi/omega scans'
_diffrn_radiation_monochromator 'MX mirror'
_diffrn_radiation_probe x-ray
_diffrn_radiation_type CuK\a
_diffrn_radiation_wavelength 1.54178
_diffrn_reflns_av_R_equivalents 0.0580
_diffrn_reflns_av_unetI/netI 0.0404
_diffrn_reflns_limit_h_max 11
_diffrn_reflns_limit_h_min -11
_diffrn_reflns_limit_k_max 13
_diffrn_reflns_limit_k_min -12
_diffrn_reflns_limit_l_max 14
_diffrn_reflns_limit_l_min -14
_diffrn_reflns_number 20319
_diffrn_reflns_theta_full 66.65
_diffrn_reflns_theta_max 66.65
_diffrn_reflns_theta_min 3.91
_diffrn_source 'Cu ImS'
_diffrn_source_current 1.0
_diffrn_source_power 0.05
_diffrn_source_type 'micro focus tube'
_diffrn_source_voltage 50
_exptl_absorpt_coefficient_mu 5.161
_exptl_absorpt_correction_T_max 0.69
_exptl_absorpt_correction_T_min 0.43
_exptl_absorpt_correction_type multi-scan
_exptl_absorpt_process_details
;
Krause, L., Herbst-Irmer, R., Sheldrick, G. M., Stalke, D. (2015).
"Comparison of silver and molybdenum microfocus X-ray sources for
single-crystal structure determination"
J. Appl. Cryst. 48, 3-10. doi:10.1107/S1600576714022985
;
_exptl_crystal_colour yellow
_exptl_crystal_density_diffrn 1.263
_exptl_crystal_density_method 'not measured'
_exptl_crystal_description prism
_exptl_crystal_F_000 488
_exptl_crystal_size_max 0.335
_exptl_crystal_size_mid 0.154
_exptl_crystal_size_min 0.078
_refine_diff_density_max 1.242
_refine_diff_density_min -1.573
_refine_ls_extinction_method none
_refine_ls_goodness_of_fit_ref 1.065
_refine_ls_hydrogen_treatment constr
_refine_ls_matrix_type full
_refine_ls_number_parameters 486
_refine_ls_number_reflns 4219
_refine_ls_number_restraints 720
_refine_ls_restrained_S_all 1.114
_refine_ls_R_factor_all 0.0905
_refine_ls_R_factor_gt 0.0800
_refine_ls_shift/su_max 0.000
_refine_ls_shift/su_mean 0.000
_refine_ls_structure_factor_coef Fsqd
_refine_ls_weighting_details 'w=1/[\s^2^(Fo^2^)+(0.1312P)^2^+2.5923P] where P=(Fo^2^+2Fc^2^)/3'
_refine_ls_weighting_scheme calc
_refine_ls_wR_factor_gt 0.2113
_refine_ls_wR_factor_ref 0.2211
_reflns_Friedel_coverage 0.000
_reflns_number_gt 3629
_reflns_number_total 4219
_reflns_threshold_expression 'I > 2\s(I)'
_cod_data_source_file d3sc06131k2.cif
_cod_data_source_block stu10510_5aj
_cod_depositor_comments 'Adding full bibliography for 1570601--1570606.cif.'
_cod_original_cell_volume 1205.26(11)
_cod_database_code 1570606

loop_
_space_group_symop_operation_xyz
'x, y, z'
'-x, -y, -z'

loop_
_atom_site_type_symbol
_atom_site_label
_atom_site_fract_x
_atom_site_fract_y
_atom_site_fract_z
_atom_site_U_iso_or_equiv
_atom_site_adp_type
_atom_site_calc_flag
_atom_site_refinement_flags_adp
_atom_site_refinement_flags_occupancy
_atom_site_refinement_flags_posn
_atom_site_occupancy
_atom_site_disorder_assembly
_atom_site_disorder_group
B B1 0.1536(9) 0.7623(11) 0.2632(8) 0.030(2) Uani d U P D 0.690(4) A 1
C C1 0.3789(9) 0.6963(8) 0.2960(6) 0.0441(17) Uani d U P D 0.690(4) A 1
H H1 0.296124 0.603010 0.256757 0.053000 Uiso calc U P R 0.690(4) A 1
C C2 0.3074(9) 0.7712(9) 0.3552(6) 0.0372(17) Uani d U P D 0.690(4) A 1
H H2 0.387200 0.865563 0.390826 0.045000 Uiso calc U P R 0.690(4) A 1
C C3 0.4187(15) 0.7468(13) 0.1985(8) 0.049(3) Uani d U P D 0.690(4) A 1
H H3A 0.325961 0.749762 0.145040 0.073000 Uiso calc U P R 0.690(4) A 1
H H3B 0.447735 0.687749 0.153815 0.073000 Uiso calc U P R 0.690(4) A 1
H H3C 0.507709 0.834927 0.234582 0.073000 Uiso calc U P R 0.690(4) A 1
C C4 0.2730(13) 0.7239(11) 0.4564(7) 0.040(2) Uani d U P D 0.690(4) A 1
H H4A 0.187860 0.632632 0.422504 0.048000 Uiso calc U P R 0.690(4) A 1
H H4B 0.369392 0.724258 0.510230 0.048000 Uiso calc U P R 0.690(4) A 1
C C5 0.2229(9) 0.8098(7) 0.5263(6) 0.0412(16) Uani d U P D 0.690(4) A 1
H H5A 0.304523 0.901931 0.554480 0.049000 Uiso calc U P R 0.690(4) A 1
H H5B 0.122511 0.804223 0.473114 0.049000 Uiso calc U P R 0.690(4) A 1
C C11 0.5231(9) 0.6960(8) 0.3832(6) 0.0387(16) Uani d U P D 0.690(4) A 1
C C12 0.6639(11) 0.8069(10) 0.4598(8) 0.059(2) Uani d U P D 0.690(4) A 1
H H12 0.673537 0.890917 0.458278 0.071000 Uiso calc U P R 0.690(4) A 1
C C13 0.7910(14) 0.7985(11) 0.5386(9) 0.054(2) Uani d U P D 0.690(4) A 1
H H13 0.884609 0.875381 0.590840 0.065000 Uiso calc U P R 0.690(4) A 1
C C14 0.7777(10) 0.6780(9) 0.5389(8) 0.051(2) Uani d U P D 0.690(4) A 1
H H14 0.868429 0.669226 0.581374 0.061000 Uiso calc U P R 0.690(4) A 1
C C15 0.6365(12) 0.5703(10) 0.4792(10) 0.076(3) Uani d U P D 0.690(4) A 1
H H15 0.623868 0.490305 0.493511 0.091000 Uiso calc U P R 0.690(4) A 1
C C16 0.5103(12) 0.5741(10) 0.3980(10) 0.071(2) Uani d U P D 0.690(4) A 1
H H16 0.415199 0.495828 0.352013 0.086000 Uiso calc U P R 0.690(4) A 1
C C31 0.1996(8) 0.7735(10) 0.6305(6) 0.0310(16) Uani d U P D 0.690(4) A 1
C C32 0.1551(8) 0.6472(8) 0.6448(7) 0.0332(17) Uani d U P D 0.690(4) A 1
H H32 0.138754 0.569831 0.590170 0.040000 Uiso calc U P R 0.690(4) A 1
C C33 0.1394(7) 0.6578(8) 0.7562(7) 0.0324(18) Uani d U P D 0.690(4) A 1
H H33 0.110972 0.589514 0.788993 0.039000 Uiso calc U P R 0.690(4) A 1
C C34 0.1746(8) 0.7901(9) 0.8075(6) 0.0330(17) Uani d U P D 0.690(4) A 1
H H34 0.173578 0.825694 0.881765 0.040000 Uiso calc U P R 0.690(4) A 1
C C35 0.2115(8) 0.8612(7) 0.7311(9) 0.0396(18) Uani d U P D 0.690(4) A 1
H H35 0.239365 0.951641 0.745160 0.048000 Uiso calc U P R 0.690(4) A 1
Fe Fe1 0.3650(4) 0.7793(5) 0.7798(4) 0.0323(14) Uani d U P D 0.690(4) A 1
C C36 0.5926(8) 0.8978(8) 0.7987(8) 0.035(2) Uani d U P D 0.690(4) A 1
H H36 0.621151 0.961805 0.761395 0.042000 Uiso calc U P R 0.690(4) A 1
C C37 0.5570(8) 0.7641(8) 0.7542(7) 0.0277(18) Uani d U P D 0.690(4) A 1
H H37 0.558591 0.723191 0.681744 0.033000 Uiso calc U P R 0.690(4) A 1
C C38 0.5185(8) 0.7014(8) 0.8360(8) 0.0358(18) Uani d U P D 0.690(4) A 1
H H38 0.490094 0.611794 0.828076 0.043000 Uiso calc U P R 0.690(4) A 1
C C39 0.5306(9) 0.7977(11) 0.9319(7) 0.044(2) Uani d U P D 0.690(4) A 1
H H39 0.510693 0.783883 0.999395 0.053000 Uiso calc U P R 0.690(4) A 1
C C40 0.5778(9) 0.9183(10) 0.9084(8) 0.045(3) Uani d U P D 0.690(4) A 1
H H40 0.596375 0.999529 0.958498 0.054000 Uiso calc U P R 0.690(4) A 1
O O1 0.0296(6) 0.6454(6) 0.1835(8) 0.0398(15) Uani d U P D 0.690(4) A 1
O O2 0.1318(7) 0.8683(6) 0.2570(6) 0.0383(14) Uani d U P D 0.690(4) A 1
C C21 -0.0870(7) 0.6759(6) 0.1031(5) 0.0290(12) Uani d U P D 0.690(4) A 1
C C22 -0.0342(7) 0.8202(6) 0.1792(5) 0.0252(13) Uani d U P D 0.690(4) A 1
C C23 -0.0612(9) 0.6546(7) -0.0123(5) 0.0367(15) Uani d U P D 0.690(4) A 1
H H23A 0.049260 0.711353 0.003360 0.055000 Uiso calc U P R 0.690(4) A 1
H H23B -0.131852 0.675999 -0.069357 0.055000 Uiso calc U P R 0.690(4) A 1
H H23C -0.084506 0.562758 -0.044769 0.055000 Uiso calc U P R 0.690(4) A 1
C C24 -0.2578(12) 0.5902(11) 0.0875(10) 0.057(3) Uani d U P D 0.690(4) A 1
H H24A -0.288240 0.498214 0.047674 0.085000 Uiso calc U P R 0.690(4) A 1
H H24B -0.330176 0.617809 0.039623 0.085000 Uiso calc U P R 0.690(4) A 1
H H24C -0.263695 0.600190 0.165217 0.085000 Uiso calc U P R 0.690(4) A 1
C C25 -0.0330(16) 0.9076(11) 0.0974(10) 0.052(3) Uani d U P D 0.690(4) A 1
H H25A 0.002604 0.998127 0.145276 0.079000 Uiso calc U P R 0.690(4) A 1
H H25B -0.140196 0.874096 0.037317 0.079000 Uiso calc U P R 0.690(4) A 1
H H25C 0.039460 0.905091 0.058586 0.079000 Uiso calc U P R 0.690(4) A 1
C C26 -0.1180(11) 0.8371(8) 0.2582(9) 0.050(2) Uani d U P D 0.690(4) A 1
H H26A -0.118421 0.778113 0.304956 0.075000 Uiso calc U P R 0.690(4) A 1
H H26B -0.227455 0.816287 0.210212 0.075000 Uiso calc U P R 0.690(4) A 1
H H26C -0.063230 0.928010 0.311472 0.075000 Uiso calc U P R 0.690(4) A 1
B B1A 0.1352(17) 0.7185(19) 0.2486(16) 0.022(4) Uani d U P D 0.310(4) A 2
C C1A 0.4394(12) 0.7916(11) 0.3266(10) 0.018(2) Uani d U P D 0.310(4) A 2
H H1A 0.470927 0.884473 0.371206 0.021000 Uiso calc U P R 0.310(4) A 2
C C2A 0.2800(12) 0.7070(13) 0.3327(10) 0.019(3) Uani d U P D 0.310(4) A 2
H H2A 0.259917 0.613170 0.313205 0.023000 Uiso calc U P R 0.310(4) A 2
C C3A 0.427(3) 0.788(2) 0.2018(14) 0.028(5) Uani d U P D 0.310(4) A 2
H H3A1 0.533671 0.832537 0.203057 0.042000 Uiso calc U P R 0.310(4) A 2
H H3A2 0.363793 0.831507 0.171714 0.042000 Uiso calc U P R 0.310(4) A 2
H H3A3 0.376290 0.696243 0.150211 0.042000 Uiso calc U P R 0.310(4) A 2
C C4A 0.3029(18) 0.7627(17) 0.4652(12) 0.022(4) Uani d U P D 0.310(4) A 2
H H4A1 0.406220 0.773980 0.519260 0.026000 Uiso calc U P R 0.310(4) A 2
H H4A2 0.303339 0.849594 0.479716 0.026000 Uiso calc U P R 0.310(4) A 2
C C5A 0.1708(13) 0.6705(11) 0.4905(9) 0.017(2) Uani d U P D 0.310(4) A 2
H H5A1 0.068813 0.662480 0.437443 0.021000 Uiso calc U P R 0.310(4) A 2
H H5A2 0.167558 0.582696 0.470529 0.021000 Uiso calc U P R 0.310(4) A 2
C C11A 0.5706(18) 0.7596(17) 0.3900(13) 0.0387(16) Uani d U P D 0.310(4) A 2
C C12A 0.686(2) 0.8391(19) 0.5046(18) 0.059(2) Uani d U P D 0.310(4) A 2
H H12A 0.692739 0.921166 0.542124 0.071000 Uiso calc U P R 0.310(4) A 2
C C13A 0.790(3) 0.793(2) 0.561(2) 0.054(2) Uani d U P D 0.310(4) A 2
H H13A 0.857622 0.836869 0.642826 0.065000 Uiso calc U P R 0.310(4) A 2
C C14A 0.796(2) 0.6854(19) 0.5011(17) 0.051(2) Uani d U P D 0.310(4) A 2
H H14A 0.888979 0.673833 0.529453 0.061000 Uiso calc U P R 0.310(4) A 2
C C15A 0.674(3) 0.596(2) 0.403(2) 0.076(3) Uani d U P D 0.310(4) A 2
H H15A 0.665229 0.510867 0.374131 0.091000 Uiso calc U P R 0.310(4) A 2
C C16A 0.560(3) 0.631(2) 0.3439(19) 0.071(2) Uani d U P D 0.310(4) A 2
H H16A 0.473459 0.569158 0.272630 0.086000 Uiso calc U P R 0.310(4) A 2
C C31A 0.1840(13) 0.7102(18) 0.6154(8) 0.021(3) Uani d U P D 0.310(4) A 2
C C32A 0.1490(14) 0.6284(12) 0.6849(14) 0.033(4) Uani d U P D 0.310(4) A 2
H H32A 0.126781 0.538549 0.664788 0.040000 Uiso calc U P R 0.310(4) A 2
C C33A 0.1531(14) 0.7051(17) 0.7900(13) 0.026(3) Uani d U P D 0.310(4) A 2
H H33A 0.131728 0.674182 0.851248 0.031000 Uiso calc U P R 0.310(4) A 2
C C34A 0.1946(16) 0.8361(17) 0.7884(15) 0.037(4) Uani d U P D 0.310(4) A 2
H H34A 0.207620 0.907915 0.847983 0.044000 Uiso calc U P R 0.310(4) A 2
C C35A 0.2129(15) 0.8377(16) 0.6784(15) 0.032(3) Uani d U P D 0.310(4) A 2
H H35A 0.239697 0.911712 0.652388 0.038000 Uiso calc U P R 0.310(4) A 2
Fe Fe1A 0.3700(9) 0.7879(10) 0.7796(9) 0.028(3) Uani d U P D 0.310(4) A 2
C C36A 0.5911(15) 0.8713(18) 0.7767(15) 0.033(5) Uani d U P D 0.310(4) A 2
H H36A 0.614707 0.904809 0.717296 0.040000 Uiso calc U P R 0.310(4) A 2
C C37A 0.5522(17) 0.7418(16) 0.7768(15) 0.034(5) Uani d U P D 0.310(4) A 2
H H37A 0.545600 0.673054 0.717781 0.041000 Uiso calc U P R 0.310(4) A 2
C C38A 0.5245(16) 0.7322(15) 0.8812(15) 0.032(4) Uani d U P D 0.310(4) A 2
H H38A 0.495726 0.655987 0.903971 0.039000 Uiso calc U P R 0.310(4) A 2
C C39A 0.5478(13) 0.8564(14) 0.9444(9) 0.015(3) Uani d U P D 0.310(4) A 2
H H39A 0.537455 0.877902 1.017711 0.018000 Uiso calc U P R 0.310(4) A 2
C C40A 0.5888(14) 0.9439(12) 0.8817(13) 0.023(4) Uani d U P D 0.310(4) A 2
H H40A 0.610657 1.033654 0.904551 0.027000 Uiso calc U P R 0.310(4) A 2
O O1A -0.0098(17) 0.6179(14) 0.1788(18) 0.0398(15) Uani d . P D 0.310(4) A 2
O O2A 0.1336(18) 0.8339(14) 0.2415(16) 0.0383(14) Uani d . P D 0.310(4) A 2
C C21A -0.1188(13) 0.6835(11) 0.1673(10) 0.0290(12) Uani d . P D 0.310(4) A 2
C C22A -0.0173(14) 0.8016(12) 0.1434(11) 0.0252(13) Uani d . P D 0.310(4) A 2
C C23A -0.256(2) 0.569(2) 0.0612(17) 0.0367(15) Uani d . P D 0.310(4) A 2
H H23D -0.321572 0.602118 0.013472 0.055000 Uiso calc U P R 0.310(4) A 2
H H23E -0.320448 0.505264 0.089047 0.055000 Uiso calc U P R 0.310(4) A 2
H H23F -0.213671 0.527563 0.012991 0.055000 Uiso calc U P R 0.310(4) A 2
C C24A -0.134(3) 0.786(2) 0.2565(18) 0.057(3) Uani d . P D 0.310(4) A 2
H H24D -0.086561 0.872121 0.247430 0.085000 Uiso calc U P R 0.310(4) A 2
H H24E -0.077773 0.790993 0.337335 0.085000 Uiso calc U P R 0.310(4) A 2
H H24F -0.245823 0.759781 0.241062 0.085000 Uiso calc U P R 0.310(4) A 2
C C25A -0.035(4) 0.922(2) 0.130(3) 0.052(3) Uani d . P D 0.310(4) A 2
H H25D -0.011895 0.980339 0.207384 0.079000 Uiso calc U P R 0.310(4) A 2
H H25E -0.144211 0.896579 0.076505 0.079000 Uiso calc U P R 0.310(4) A 2
H H25F 0.038616 0.968663 0.096958 0.079000 Uiso calc U P R 0.310(4) A 2
C C26A -0.025(2) 0.7161(17) 0.0206(16) 0.050(2) Uani d . P D 0.310(4) A 2
H H26D 0.083090 0.739759 0.024574 0.075000 Uiso calc U P R 0.310(4) A 2
H H26E -0.084045 0.734654 -0.046142 0.075000 Uiso calc U P R 0.310(4) A 2
H H26F -0.078085 0.622484 0.009667 0.075000 Uiso calc U P R 0.310(4) A 2

loop_
_atom_site_aniso_label
_atom_site_aniso_U_11
_atom_site_aniso_U_22
_atom_site_aniso_U_33
_atom_site_aniso_U_12
_atom_site_aniso_U_13
_atom_site_aniso_U_23
B1 0.028(3) 0.038(4) 0.028(3) 0.015(3) 0.015(2) 0.011(3)
C1 0.038(3) 0.053(3) 0.043(3) 0.024(3) 0.016(2) 0.010(2)
C2 0.035(3) 0.046(3) 0.035(3) 0.022(3) 0.014(2) 0.012(3)
C3 0.036(4) 0.066(7) 0.045(4) 0.021(5) 0.019(3) 0.020(4)
C4 0.038(4) 0.048(4) 0.040(3) 0.024(3) 0.012(3) 0.019(3)
C5 0.041(3) 0.044(3) 0.040(3) 0.019(2) 0.014(2) 0.020(2)
C11 0.034(2) 0.047(3) 0.039(2) 0.025(2) 0.0131(18) 0.010(2)
C12 0.057(3) 0.060(3) 0.065(4) 0.030(2) 0.019(2) 0.027(3)
C13 0.046(3) 0.057(3) 0.055(3) 0.021(2) 0.015(2) 0.022(2)
C14 0.041(3) 0.055(3) 0.056(3) 0.030(2) 0.010(2) 0.015(2)
C15 0.072(3) 0.072(3) 0.085(4) 0.046(3) 0.017(2) 0.022(3)
C16 0.066(3) 0.069(3) 0.079(4) 0.041(3) 0.018(2) 0.018(2)
C31 0.028(3) 0.032(3) 0.034(3) 0.015(2) 0.009(2) 0.014(3)
C32 0.026(3) 0.040(3) 0.032(3) 0.017(2) 0.008(2) 0.011(2)
C33 0.027(3) 0.033(3) 0.034(3) 0.014(2) 0.010(2) 0.010(3)
C34 0.027(3) 0.038(3) 0.034(3) 0.015(2) 0.010(2) 0.010(3)
C35 0.034(3) 0.042(3) 0.042(3) 0.020(2) 0.009(2) 0.014(3)
Fe1 0.0169(16) 0.052(2) 0.0288(18) 0.0148(11) 0.0074(11) 0.0192(13)
C36 0.028(3) 0.036(3) 0.043(4) 0.019(2) 0.014(2) 0.006(3)
C37 0.023(3) 0.037(3) 0.028(3) 0.017(2) 0.008(2) 0.018(2)
C38 0.029(3) 0.045(3) 0.038(3) 0.021(2) 0.011(2) 0.019(3)
C39 0.038(3) 0.058(4) 0.036(3) 0.024(3) 0.013(2) 0.015(3)
C40 0.039(3) 0.052(4) 0.040(4) 0.020(3) 0.015(3) 0.008(3)
O1 0.031(3) 0.051(3) 0.0467(19) 0.023(3) 0.014(2) 0.026(2)
O2 0.0270(16) 0.044(3) 0.039(2) 0.0159(19) 0.0099(15) 0.008(2)
C21 0.025(2) 0.039(3) 0.025(2) 0.019(2) 0.0045(18) 0.014(2)
C22 0.0203(18) 0.0327(19) 0.026(2) 0.0142(14) 0.0148(14) 0.0040(16)
C23 0.045(4) 0.036(3) 0.020(3) 0.017(3) 0.005(2) 0.005(2)
C24 0.047(4) 0.051(5) 0.058(6) 0.017(3) 0.010(4) 0.014(4)
C25 0.038(3) 0.052(4) 0.064(7) 0.018(3) 0.013(4) 0.027(4)
C26 0.040(4) 0.035(4) 0.075(5) 0.017(3) 0.027(3) 0.012(3)
B1A 0.021(5) 0.023(5) 0.024(5) 0.014(4) 0.008(4) 0.005(4)
C1A 0.014(4) 0.018(4) 0.022(4) 0.010(3) 0.006(3) 0.006(3)
C2A 0.017(4) 0.019(4) 0.020(4) 0.011(3) 0.006(3) 0.004(3)
C3A 0.026(7) 0.024(7) 0.037(7) 0.011(5) 0.016(5) 0.009(5)
C4A 0.020(5) 0.021(5) 0.024(5) 0.009(4) 0.006(3) 0.011(3)
C5A 0.016(4) 0.020(4) 0.018(4) 0.009(3) 0.007(3) 0.010(3)
C11A 0.034(2) 0.047(3) 0.039(2) 0.025(2) 0.0131(18) 0.010(2)
C12A 0.057(3) 0.060(3) 0.065(4) 0.030(2) 0.019(2) 0.027(3)
C13A 0.046(3) 0.057(3) 0.055(3) 0.021(2) 0.015(2) 0.022(2)
C14A 0.041(3) 0.055(3) 0.056(3) 0.030(2) 0.010(2) 0.015(2)
C15A 0.072(3) 0.072(3) 0.085(4) 0.046(3) 0.017(2) 0.022(3)
C16A 0.066(3) 0.069(3) 0.079(4) 0.041(3) 0.018(2) 0.018(2)
C31A 0.017(4) 0.023(4) 0.025(4) 0.013(3) 0.007(3) 0.008(3)
C32A 0.029(5) 0.037(5) 0.034(5) 0.017(4) 0.010(4) 0.012(4)
C33A 0.023(4) 0.029(5) 0.027(5) 0.013(3) 0.014(3) 0.007(4)
C34A 0.036(5) 0.038(5) 0.039(5) 0.022(4) 0.012(4) 0.015(4)
C35A 0.029(4) 0.035(5) 0.032(5) 0.018(3) 0.012(3) 0.007(4)
Fe1A 0.022(4) 0.033(3) 0.031(4) 0.016(2) 0.008(2) 0.011(2)
C36A 0.029(6) 0.039(6) 0.032(6) 0.013(4) 0.017(4) 0.007(4)
C37A 0.033(6) 0.033(6) 0.036(6) 0.016(4) 0.010(4) 0.014(4)
C38A 0.031(5) 0.028(5) 0.035(5) 0.018(3) 0.005(3) 0.009(4)
C39A 0.016(4) 0.012(4) 0.015(4) 0.006(3) 0.000(3) 0.008(3)
C40A 0.023(5) 0.023(5) 0.020(5) 0.006(3) 0.005(3) 0.017(4)
O1A 0.031(3) 0.051(3) 0.0467(19) 0.023(3) 0.014(2) 0.026(2)
O2A 0.0270(16) 0.044(3) 0.039(2) 0.0159(19) 0.0099(15) 0.008(2)
C21A 0.025(2) 0.039(3) 0.025(2) 0.019(2) 0.0045(18) 0.014(2)
C22A 0.0203(18) 0.0327(19) 0.026(2) 0.0142(14) 0.0148(14) 0.0040(16)
C23A 0.045(4) 0.036(3) 0.020(3) 0.017(3) 0.005(2) 0.005(2)
C24A 0.047(4) 0.051(5) 0.058(6) 0.017(3) 0.010(4) 0.014(4)
C25A 0.038(3) 0.052(4) 0.064(7) 0.018(3) 0.013(4) 0.027(4)
C26A 0.040(4) 0.035(4) 0.075(5) 0.017(3) 0.027(3) 0.012(3)

loop_
_atom_type_symbol
_atom_type_description
_atom_type_scat_dispersion_real
_atom_type_scat_dispersion_imag
_atom_type_scat_source
C C 0.0181 0.0091 'International Tables Vol C Tables 4.2.6.8 and 6.1.1.4'
H H 0.0000 0.0000 'International Tables Vol C Tables 4.2.6.8 and 6.1.1.4'
B B 0.0090 0.0039 'International Tables Vol C Tables 4.2.6.8 and 6.1.1.4'
Fe Fe -1.1336 3.1974 'International Tables Vol C Tables 4.2.6.8 and 6.1.1.4'
O O 0.0492 0.0322 'International Tables Vol C Tables 4.2.6.8 and 6.1.1.4'

loop_
_geom_angle_atom_site_label_1
_geom_angle_atom_site_label_2
_geom_angle_atom_site_label_3
_geom_angle_site_symmetry_1
_geom_angle_site_symmetry_3
_geom_angle
_geom_angle_publ_flag
O2 B1 O1 . . 114.6(6) ?
O2 B1 C2 . . 122.3(8) ?
O1 B1 C2 . . 123.0(9) ?
C11 C1 C2 . . 113.2(6) ?
C11 C1 C3 . . 110.5(7) ?
C2 C1 C3 . . 111.6(7) ?
C11 C1 H1 . . 107.100000 ?
C2 C1 H1 . . 107.100000 ?
C3 C1 H1 . . 107.100000 ?
C1 C2 C4 . . 111.7(7) ?
C1 C2 B1 . . 111.5(6) ?
C4 C2 B1 . . 110.6(6) ?
C1 C2 H2 . . 107.600000 ?
C4 C2 H2 . . 107.600000 ?
B1 C2 H2 . . 107.600000 ?
C1 C3 H3A . . 109.500000 ?
C1 C3 H3B . . 109.500000 ?
H3A C3 H3B . . 109.500000 ?
C1 C3 H3C . . 109.500000 ?
H3A C3 H3C . . 109.500000 ?
H3B C3 H3C . . 109.500000 ?
C5 C4 C2 . . 112.0(7) ?
C5 C4 H4A . . 109.200000 ?
C2 C4 H4A . . 109.200000 ?
C5 C4 H4B . . 109.200000 ?
C2 C4 H4B . . 109.200000 ?
H4A C4 H4B . . 107.900000 ?
C31 C5 C4 . . 113.8(7) ?
C31 C5 H5A . . 108.800000 ?
C4 C5 H5A . . 108.800000 ?
C31 C5 H5B . . 108.800000 ?
C4 C5 H5B . . 108.800000 ?
H5A C5 H5B . . 107.700000 ?
C12 C11 C16 . . 115.9(7) ?
C12 C11 C1 . . 125.9(8) ?
C16 C11 C1 . . 118.0(7) ?
C11 C12 C13 . . 122.4(9) ?
C11 C12 H12 . . 118.800000 ?
C13 C12 H12 . . 118.800000 ?
C14 C13 C12 . . 118.5(10) ?
C14 C13 H13 . . 120.700000 ?
C12 C13 H13 . . 120.700000 ?
C15 C14 C13 . . 120.6(8) ?
C15 C14 H14 . . 119.700000 ?
C13 C14 H14 . . 119.700000 ?
C14 C15 C16 . . 121.5(10) ?
C14 C15 H15 . . 119.300000 ?
C16 C15 H15 . . 119.300000 ?
C15 C16 C11 . . 119.8(9) ?
C15 C16 H16 . . 120.100000 ?
C11 C16 H16 . . 120.100000 ?
C35 C31 C32 . . 108.1(6) ?
C35 C31 C5 . . 124.1(8) ?
C32 C31 C5 . . 127.7(9) ?
C35 C31 Fe1 . . 70.5(4) ?
C32 C31 Fe1 . . 68.7(3) ?
C5 C31 Fe1 . . 128.6(5) ?
C31 C32 C33 . . 108.1(6) ?
C31 C32 Fe1 . . 70.4(4) ?
C33 C32 Fe1 . . 69.7(4) ?
C31 C32 H32 . . 126.000000 ?
C33 C32 H32 . . 126.000000 ?
Fe1 C32 H32 . . 125.500000 ?
C34 C33 C32 . . 106.5(6) ?
C34 C33 Fe1 . . 69.9(4) ?
C32 C33 Fe1 . . 69.2(4) ?
C34 C33 H33 . . 126.700000 ?
C32 C33 H33 . . 126.700000 ?
Fe1 C33 H33 . . 125.800000 ?
C35 C34 C33 . . 109.6(6) ?
C35 C34 Fe1 . . 70.8(4) ?
C33 C34 Fe1 . . 69.6(4) ?
C35 C34 H34 . . 125.200000 ?
C33 C34 H34 . . 125.200000 ?
Fe1 C34 H34 . . 125.900000 ?
C31 C35 C34 . . 107.7(6) ?
C31 C35 Fe1 . . 69.6(4) ?
C34 C35 Fe1 . . 69.0(4) ?
C31 C35 H35 . . 126.200000 ?
C34 C35 H35 . . 126.200000 ?
Fe1 C35 H35 . . 126.800000 ?
C39 Fe1 C32 . . 142.4(5) ?
C39 Fe1 C40 . . 40.9(3) ?
C32 Fe1 C40 . . 176.5(5) ?
C39 Fe1 C33 . . 112.5(4) ?
C32 Fe1 C33 . . 41.1(3) ?
C40 Fe1 C33 . . 141.7(5) ?
C39 Fe1 C34 . . 111.0(4) ?
C32 Fe1 C34 . . 67.9(3) ?
C40 Fe1 C34 . . 113.0(4) ?
C33 Fe1 C34 . . 40.5(3) ?
C39 Fe1 C38 . . 40.8(3) ?
C32 Fe1 C38 . . 113.7(4) ?
C40 Fe1 C38 . . 68.1(4) ?
C33 Fe1 C38 . . 111.4(4) ?
C34 Fe1 C38 . . 138.0(4) ?
C39 Fe1 C31 . . 176.1(5) ?
C32 Fe1 C31 . . 40.9(3) ?
C40 Fe1 C31 . . 135.9(5) ?
C33 Fe1 C31 . . 68.8(3) ?
C34 Fe1 C31 . . 67.4(3) ?
C38 Fe1 C31 . . 142.7(5) ?
C39 Fe1 C36 . . 68.3(3) ?
C32 Fe1 C36 . . 137.2(4) ?
C40 Fe1 C36 . . 40.0(4) ?
C33 Fe1 C36 . . 178.1(5) ?
C34 Fe1 C36 . . 141.2(5) ?
C38 Fe1 C36 . . 68.0(3) ?
C31 Fe1 C36 . . 110.5(4) ?
C39 Fe1 C37 . . 68.0(3) ?
C32 Fe1 C37 . . 112.0(4) ?
C40 Fe1 C37 . . 67.2(3) ?
C33 Fe1 C37 . . 138.4(4) ?
C34 Fe1 C37 . . 178.3(5) ?
C38 Fe1 C37 . . 40.3(3) ?
C31 Fe1 C37 . . 113.7(4) ?
C36 Fe1 C37 . . 40.0(3) ?
C39 Fe1 C35 . . 136.7(5) ?
C32 Fe1 C35 . . 68.0(3) ?
C40 Fe1 C35 . . 110.3(4) ?
C33 Fe1 C35 . . 68.4(3) ?
C34 Fe1 C35 . . 40.2(3) ?
C38 Fe1 C35 . . 177.4(5) ?
C31 Fe1 C35 . . 39.8(3) ?
C36 Fe1 C35 . . 112.3(4) ?
C37 Fe1 C35 . . 141.5(5) ?
C40 C36 C37 . . 107.4(8) ?
C40 C36 Fe1 . . 68.9(4) ?
C37 C36 Fe1 . . 70.1(4) ?
C40 C36 H36 . . 126.300000 ?
C37 C36 H36 . . 126.300000 ?
Fe1 C36 H36 . . 126.300000 ?
C36 C37 C38 . . 108.7(7) ?
C36 C37 Fe1 . . 69.9(4) ?
C38 C37 Fe1 . . 69.2(4) ?
C36 C37 H37 . . 125.600000 ?
C38 C37 H37 . . 125.600000 ?
Fe1 C37 H37 . . 126.800000 ?
C37 C38 C39 . . 107.3(6) ?
C37 C38 Fe1 . . 70.5(4) ?
C39 C38 Fe1 . . 68.6(4) ?
C37 C38 H38 . . 126.300000 ?
C39 C38 H38 . . 126.300000 ?
Fe1 C38 H38 . . 126.200000 ?
C40 C39 C38 . . 107.6(7) ?
C40 C39 Fe1 . . 70.1(4) ?
C38 C39 Fe1 . . 70.6(4) ?
C40 C39 H39 . . 126.200000 ?
C38 C39 H39 . . 126.200000 ?
Fe1 C39 H39 . . 124.600000 ?
C36 C40 C39 . . 108.9(7) ?
C36 C40 Fe1 . . 71.0(4) ?
C39 C40 Fe1 . . 69.0(4) ?
C36 C40 H40 . . 125.600000 ?
C39 C40 H40 . . 125.600000 ?
Fe1 C40 H40 . . 126.000000 ?
B1 O1 C21 . . 107.9(6) ?
B1 O2 C22 . . 106.4(6) ?
O1 C21 C23 . . 104.6(6) ?
O1 C21 C24 . . 111.6(7) ?
C23 C21 C24 . . 113.3(6) ?
O1 C21 C22 . . 99.9(5) ?
C23 C21 C22 . . 117.9(5) ?
C24 C21 C22 . . 108.6(6) ?
O2 C22 C26 . . 106.1(6) ?
O2 C22 C21 . . 105.1(4) ?
C26 C22 C21 . . 116.6(5) ?
O2 C22 C25 . . 105.6(7) ?
C26 C22 C25 . . 113.1(7) ?
C21 C22 C25 . . 109.5(6) ?
C21 C23 H23A . . 109.500000 ?
C21 C23 H23B . . 109.500000 ?
H23A C23 H23B . . 109.500000 ?
C21 C23 H23C . . 109.500000 ?
H23A C23 H23C . . 109.500000 ?
H23B C23 H23C . . 109.500000 ?
C21 C24 H24A . . 109.500000 ?
C21 C24 H24B . . 109.500000 ?
H24A C24 H24B . . 109.500000 ?
C21 C24 H24C . . 109.500000 ?
H24A C24 H24C . . 109.500000 ?
H24B C24 H24C . . 109.500000 ?
C22 C25 H25A . . 109.500000 ?
C22 C25 H25B . . 109.500000 ?
H25A C25 H25B . . 109.500000 ?
C22 C25 H25C . . 109.500000 ?
H25A C25 H25C . . 109.500000 ?
H25B C25 H25C . . 109.500000 ?
C22 C26 H26A . . 109.500000 ?
C22 C26 H26B . . 109.500000 ?
H26A C26 H26B . . 109.500000 ?
C22 C26 H26C . . 109.500000 ?
H26A C26 H26C . . 109.500000 ?
H26B C26 H26C . . 109.500000 ?
O1A B1A O2A . . 109.4(11) ?
O1A B1A C2A . . 125.9(15) ?
O2A B1A C2A . . 124.6(14) ?
C11A C1A C3A . . 111.7(12) ?
C11A C1A C2A . . 111.6(10) ?
C3A C1A C2A . . 113.9(11) ?
C11A C1A H1A . . 106.400000 ?
C3A C1A H1A . . 106.400000 ?
C2A C1A H1A . . 106.400000 ?
C1A C2A B1A . . 112.8(11) ?
C1A C2A C4A . . 105.2(9) ?
B1A C2A C4A . . 108.9(12) ?
C1A C2A H2A . . 109.900000 ?
B1A C2A H2A . . 109.900000 ?
C4A C2A H2A . . 109.900000 ?
C1A C3A H3A1 . . 109.500000 ?
C1A C3A H3A2 . . 109.500000 ?
H3A1 C3A H3A2 . . 109.500000 ?
C1A C3A H3A3 . . 109.500000 ?
H3A1 C3A H3A3 . . 109.500000 ?
H3A2 C3A H3A3 . . 109.500000 ?
C5A C4A C2A . . 110.6(11) ?
C5A C4A H4A1 . . 109.500000 ?
C2A C4A H4A1 . . 109.500000 ?
C5A C4A H4A2 . . 109.500000 ?
C2A C4A H4A2 . . 109.500000 ?
H4A1 C4A H4A2 . . 108.100000 ?
C31A C5A C4A . . 115.4(10) ?
C31A C5A H5A1 . . 108.400000 ?
C4A C5A H5A1 . . 108.400000 ?
C31A C5A H5A2 . . 108.400000 ?
C4A C5A H5A2 . . 108.400000 ?
H5A1 C5A H5A2 . . 107.500000 ?
C12A C11A C16A . . 117.2(13) ?
C12A C11A C1A . . 122.2(13) ?
C16A C11A C1A . . 119.3(13) ?
C13A C12A C11A . . 117.8(16) ?
C13A C12A H12A . . 121.100000 ?
C11A C12A H12A . . 121.100000 ?
C14A C13A C12A . . 120.7(18) ?
C14A C13A H13A . . 119.600000 ?
C12A C13A H13A . . 119.600000 ?
C15A C14A C13A . . 121.5(17) ?
C15A C14A H14A . . 119.300000 ?
C13A C14A H14A . . 119.300000 ?
C14A C15A C16A . . 118.4(17) ?
C14A C15A H15A . . 120.800000 ?
C16A C15A H15A . . 120.800000 ?
C15A C16A C11A . . 120.7(16) ?
C15A C16A H16A . . 119.600000 ?
C11A C16A H16A . . 119.600000 ?
C35A C31A C32A . . 108.1(10) ?
C35A C31A C5A . . 123.5(15) ?
C32A C31A C5A . . 127.8(15) ?
C35A C31A Fe1A . . 68.2(6) ?
C32A C31A Fe1A . . 70.0(6) ?
C5A C31A Fe1A . . 134.1(8) ?
C31A C32A C33A . . 107.8(11) ?
C31A C32A Fe1A . . 69.9(6) ?
C33A C32A Fe1A . . 69.0(6) ?
C31A C32A H32A . . 126.100000 ?
C33A C32A H32A . . 126.100000 ?
Fe1A C32A H32A . . 126.500000 ?
C32A C33A C34A . . 109.0(11) ?
C32A C33A Fe1A . . 70.5(6) ?
C34A C33A Fe1A . . 68.6(6) ?
C32A C33A H33A . . 125.500000 ?
C34A C33A H33A . . 125.500000 ?
Fe1A C33A H33A . . 127.000000 ?
C33A C34A C35A . . 106.4(11) ?
C33A C34A Fe1A . . 70.4(6) ?
C35A C34A Fe1A . . 69.3(6) ?
C33A C34A H34A . . 126.800000 ?
C35A C34A H34A . . 126.800000 ?
Fe1A C34A H34A . . 125.100000 ?
C31A C35A C34A . . 108.7(11) ?
C31A C35A Fe1A . . 71.3(6) ?
C34A C35A Fe1A . . 69.1(6) ?
C31A C35A H35A . . 125.700000 ?
C34A C35A H35A . . 125.700000 ?
Fe1A C35A H35A . . 125.500000 ?
C34A Fe1A C35A . . 41.6(4) ?
C34A Fe1A C36A . . 139.6(9) ?
C35A Fe1A C36A . . 113.5(8) ?
C34A Fe1A C39A . . 110.5(7) ?
C35A Fe1A C39A . . 141.0(8) ?
C36A Fe1A C39A . . 67.7(6) ?
C34A Fe1A C33A . . 41.0(4) ?
C35A Fe1A C33A . . 68.5(6) ?
C36A Fe1A C33A . . 177.5(8) ?
C39A Fe1A C33A . . 109.8(7) ?
C34A Fe1A C40A . . 110.5(8) ?
C35A Fe1A C40A . . 113.6(8) ?
C36A Fe1A C40A . . 40.9(5) ?
C39A Fe1A C40A . . 40.2(4) ?
C33A Fe1A C40A . . 137.3(8) ?
C34A Fe1A C37A . . 178.1(8) ?
C35A Fe1A C37A . . 140.0(9) ?
C36A Fe1A C37A . . 40.1(4) ?
C39A Fe1A C37A . . 67.6(6) ?
C33A Fe1A C37A . . 139.2(8) ?
C40A Fe1A C37A . . 68.1(6) ?
C34A Fe1A C38A . . 137.9(9) ?
C35A Fe1A C38A . . 178.4(8) ?
C36A Fe1A C38A . . 67.8(6) ?
C39A Fe1A C38A . . 40.1(4) ?
C33A Fe1A C38A . . 110.2(7) ?
C40A Fe1A C38A . . 68.0(6) ?
C37A Fe1A C38A . . 40.5(4) ?
C34A Fe1A C31A . . 69.1(6) ?
C35A Fe1A C31A . . 40.5(5) ?
C36A Fe1A C31A . . 114.6(8) ?
C39A Fe1A C31A . . 177.0(9) ?
C33A Fe1A C31A . . 67.8(5) ?
C40A Fe1A C31A . . 142.8(8) ?
C37A Fe1A C31A . . 112.8(7) ?
C38A Fe1A C31A . . 138.3(8) ?
C34A Fe1A C32A . . 69.0(6) ?
C35A Fe1A C32A . . 68.2(6) ?
C36A Fe1A C32A . . 141.2(8) ?
C39A Fe1A C32A . . 136.9(8) ?
C33A Fe1A C32A . . 40.5(4) ?
C40A Fe1A C32A . . 177.0(9) ?
C37A Fe1A C32A . . 112.3(8) ?
C38A Fe1A C32A . . 110.2(8) ?
C31A Fe1A C32A . . 40.1(4) ?
C37A C36A C40A . . 108.4(12) ?
C37A C36A Fe1A . . 70.4(6) ?
C40A C36A Fe1A . . 69.8(6) ?
C37A C36A H36A . . 125.800000 ?
C40A C36A H36A . . 125.800000 ?
Fe1A C36A H36A . . 125.500000 ?
C36A C37A C38A . . 107.9(11) ?
C36A C37A Fe1A . . 69.5(6) ?
C38A C37A Fe1A . . 69.8(6) ?
C36A C37A H37A . . 126.000000 ?
C38A C37A H37A . . 126.000000 ?
Fe1A C37A H37A . . 126.300000 ?
C39A C38A C37A . . 107.5(11) ?
C39A C38A Fe1A . . 69.6(6) ?
C37A C38A Fe1A . . 69.7(6) ?
C39A C38A H38A . . 126.200000 ?
C37A C38A H38A . . 126.200000 ?
Fe1A C38A H38A . . 126.000000 ?
C38A C39A C40A . . 109.3(10) ?
C38A C39A Fe1A . . 70.3(6) ?
C40A C39A Fe1A . . 70.0(6) ?
C38A C39A H39A . . 125.400000 ?
C40A C39A H39A . . 125.400000 ?
Fe1A C39A H39A . . 125.900000 ?
C39A C40A C36A . . 106.8(11) ?
C39A C40A Fe1A . . 69.8(6) ?
C36A C40A Fe1A . . 69.3(6) ?
C39A C40A H40A . . 126.600000 ?
C36A C40A H40A . . 126.600000 ?
Fe1A C40A H40A . . 125.900000 ?
B1A O1A C21A . . 103.2(12) ?
B1A O2A C22A . . 107.6(11) ?
C22A C21A O1A . . 97.5(10) ?
C22A C21A C23A . . 117.6(13) ?
O1A C21A C23A . . 94.2(12) ?
C22A C21A C24A . . 84.3(11) ?
O1A C21A C24A . . 133.7(13) ?
C23A C21A C24A . . 125.9(14) ?
O2A C22A C25A . . 112.5(14) ?
O2A C22A C21A . . 95.8(10) ?
C25A C22A C21A . . 131.9(16) ?
O2A C22A C26A . . 108.9(12) ?
C25A C22A C26A . . 110.4(15) ?
C21A C22A C26A . . 94.7(10) ?
C21A C23A H23D . . 109.500000 ?
C21A C23A H23E . . 109.500000 ?
H23D C23A H23E . . 109.500000 ?
C21A C23A H23F . . 109.500000 ?
H23D C23A H23F . . 109.500000 ?
H23E C23A H23F . . 109.500000 ?
C21A C24A H24D . . 109.500000 ?
C21A C24A H24E . . 109.500000 ?
H24D C24A H24E . . 109.500000 ?
C21A C24A H24F . . 109.500000 ?
H24D C24A H24F . . 109.500000 ?
H24E C24A H24F . . 109.500000 ?
C22A C25A H25D . . 109.500000 ?
C22A C25A H25E . . 109.500000 ?
H25D C25A H25E . . 109.500000 ?
C22A C25A H25F . . 109.500000 ?
H25D C25A H25F . . 109.500000 ?
H25E C25A H25F . . 109.500000 ?
C22A C26A H26D . . 109.500000 ?
C22A C26A H26E . . 109.500000 ?
H26D C26A H26E . . 109.500000 ?
C22A C26A H26F . . 109.500000 ?
H26D C26A H26F . . 109.500000 ?
H26E C26A H26F . . 109.500000 ?

loop_
_geom_bond_atom_site_label_1
_geom_bond_atom_site_label_2
_geom_bond_site_symmetry_2
_geom_bond_distance
_geom_bond_publ_flag
B1 O2 . 1.337(12) ?
B1 O1 . 1.379(11) ?
B1 C2 . 1.569(9) ?
C1 C11 . 1.520(9) ?
C1 C2 . 1.523(9) ?
C1 C3 . 1.538(11) ?
C1 H1 . 1.000000 ?
C2 C4 . 1.548(10) ?
C2 H2 . 1.000000 ?
C3 H3A . 0.980000 ?
C3 H3B . 0.980000 ?
C3 H3C . 0.980000 ?
C4 C5 . 1.516(10) ?
C4 H4A . 0.990000 ?
C4 H4B . 0.990000 ?
C5 C31 . 1.497(9) ?
C5 H5A . 0.990000 ?
C5 H5B . 0.990000 ?
C11 C12 . 1.399(12) ?
C11 C16 . 1.427(13) ?
C12 C13 . 1.400(11) ?
C12 H12 . 0.950000 ?
C13 C14 . 1.358(11) ?
C13 H13 . 0.950000 ?
C14 C15 . 1.352(13) ?
C14 H14 . 0.950000 ?
C15 C16 . 1.379(13) ?
C15 H15 . 0.950000 ?
C16 H16 . 0.950000 ?
C31 C35 . 1.409(12) ?
C31 C32 . 1.431(9) ?
C31 Fe1 . 2.062(6) ?
C32 C33 . 1.435(9) ?
C32 Fe1 . 2.039(7) ?
C32 H32 . 0.950000 ?
C33 C34 . 1.416(9) ?
C33 Fe1 . 2.046(7) ?
C33 H33 . 0.950000 ?
C34 C35 . 1.416(10) ?
C34 Fe1 . 2.049(7) ?
C34 H34 . 0.950000 ?
C35 Fe1 . 2.074(7) ?
C35 H35 . 0.950000 ?
Fe1 C39 . 2.029(7) ?
Fe1 C40 . 2.044(7) ?
Fe1 C38 . 2.056(7) ?
Fe1 C36 . 2.072(7) ?
Fe1 C37 . 2.074(7) ?
C36 C40 . 1.410(12) ?
C36 C37 . 1.417(9) ?
C36 H36 . 0.950000 ?
C37 C38 . 1.424(9) ?
C37 H37 . 0.950000 ?
C38 C39 . 1.424(10) ?
C38 H38 . 0.950000 ?
C39 C40 . 1.422(11) ?
C39 H39 . 0.950000 ?
C40 H40 . 0.950000 ?
O1 C21 . 1.489(8) ?
O2 C22 . 1.461(7) ?
C21 C23 . 1.530(8) ?
C21 C24 . 1.540(10) ?
C21 C22 . 1.570(8) ?
C22 C26 . 1.492(9) ?
C22 C25 . 1.570(10) ?
C23 H23A . 0.980000 ?
C23 H23B . 0.980000 ?
C23 H23C . 0.980000 ?
C24 H24A . 0.980000 ?
C24 H24B . 0.980000 ?
C24 H24C . 0.980000 ?
C25 H25A . 0.980000 ?
C25 H25B . 0.980000 ?
C25 H25C . 0.980000 ?
C26 H26A . 0.980000 ?
C26 H26B . 0.980000 ?
C26 H26C . 0.980000 ?
B1A O1A . 1.356(16) ?
B1A O2A . 1.365(17) ?
B1A C2A . 1.576(13) ?
C1A C11A . 1.519(13) ?
C1A C3A . 1.522(15) ?
C1A C2A . 1.551(13) ?
C1A H1A . 1.000000 ?
C2A C4A . 1.581(14) ?
C2A H2A . 1.000000 ?
C3A H3A1 . 0.980000 ?
C3A H3A2 . 0.980000 ?
C3A H3A3 . 0.980000 ?
C4A C5A . 1.512(14) ?
C4A H4A1 . 0.990000 ?
C4A H4A2 . 0.990000 ?
C5A C31A . 1.499(12) ?
C5A H5A1 . 0.990000 ?
C5A H5A2 . 0.990000 ?
C11A C12A . 1.409(18) ?
C11A C16A . 1.455(19) ?
C12A C13A . 1.407(17) ?
C12A H12A . 0.950000 ?
C13A C14A . 1.363(17) ?
C13A H13A . 0.950000 ?
C14A C15A . 1.335(18) ?
C14A H14A . 0.950000 ?
C15A C16A . 1.390(19) ?
C15A H15A . 0.950000 ?
C16A H16A . 0.950000 ?
C31A C35A . 1.422(17) ?
C31A C32A . 1.422(13) ?
C31A Fe1A . 2.073(10) ?
C32A C33A . 1.427(13) ?
C32A Fe1A . 2.074(11) ?
C32A H32A . 0.950000 ?
C33A C34A . 1.429(13) ?
C33A Fe1A . 2.054(11) ?
C33A H33A . 0.950000 ?
C34A C35A . 1.443(13) ?
C34A Fe1A . 2.030(11) ?
C34A H34A . 0.950000 ?
C35A Fe1A . 2.032(11) ?
C35A H35A . 0.950000 ?
Fe1A C36A . 2.050(11) ?
Fe1A C39A . 2.053(10) ?
Fe1A C40A . 2.057(11) ?
Fe1A C37A . 2.062(11) ?
Fe1A C38A . 2.063(11) ?
C36A C37A . 1.410(14) ?
C36A C40A . 1.434(17) ?
C36A H36A . 0.950000 ?
C37A C38A . 1.427(14) ?
C37A H37A . 0.950000 ?
C38A C39A . 1.410(13) ?
C38A H38A . 0.950000 ?
C39A C40A . 1.413(12) ?
C39A H39A . 0.950000 ?
C40A H40A . 0.950000 ?
O1A C21A . 1.520(14) ?
O2A C22A . 1.489(14) ?
C21A C22A . 1.515(14) ?
C21A C23A . 1.526(13) ?
C21A C24A . 1.555(14) ?
C22A C25A . 1.511(14) ?
C22A C26A . 1.634(14) ?
C23A H23D . 0.980000 ?
C23A H23E . 0.980000 ?
C23A H23F . 0.980000 ?
C24A H24D . 0.980000 ?
C24A H24E . 0.980000 ?
C24A H24F . 0.980000 ?
C25A H25D . 0.980000 ?
C25A H25E . 0.980000 ?
C25A H25F . 0.980000 ?
C26A H26D . 0.980000 ?
C26A H26E . 0.980000 ?
C26A H26F . 0.980000 ?

loop_
_geom_torsion_atom_site_label_1
_geom_torsion_atom_site_label_2
_geom_torsion_atom_site_label_3
_geom_torsion_atom_site_label_4
_geom_torsion_site_symmetry_1
_geom_torsion_site_symmetry_2
_geom_torsion_site_symmetry_3
_geom_torsion_site_symmetry_4
_geom_torsion
_geom_torsion_publ_flag
C11 C1 C2 C4 . . . . -52.5(10) ?
C3 C1 C2 C4 . . . . -177.9(8) ?
C11 C1 C2 B1 . . . . -176.8(7) ?
C3 C1 C2 B1 . . . . 57.8(10) ?
O2 B1 C2 C1 . . . . -129.9(9) ?
O1 B1 C2 C1 . . . . 50.9(11) ?
O2 B1 C2 C4 . . . . 105.2(10) ?
O1 B1 C2 C4 . . . . -74.0(11) ?
C1 C2 C4 C5 . . . . 172.3(7) ?
B1 C2 C4 C5 . . . . -62.9(10) ?
C2 C4 C5 C31 . . . . -175.8(7) ?
C2 C1 C11 C12 . . . . -59.8(10) ?
C3 C1 C11 C12 . . . . 66.2(10) ?
C2 C1 C11 C16 . . . . 113.4(9) ?
C3 C1 C11 C16 . . . . -120.6(9) ?
C16 C11 C12 C13 . . . . 5.9(11) ?
C1 C11 C12 C13 . . . . 179.3(8) ?
C11 C12 C13 C14 . . . . 1.2(13) ?
C12 C13 C14 C15 . . . . -10.9(15) ?
C13 C14 C15 C16 . . . . 13.2(17) ?
C14 C15 C16 C11 . . . . -5.5(17) ?
C12 C11 C16 C15 . . . . -3.8(14) ?
C1 C11 C16 C15 . . . . -177.7(9) ?
C4 C5 C31 C35 . . . . 155.4(7) ?
C4 C5 C31 C32 . . . . -27.8(10) ?
C4 C5 C31 Fe1 . . . . 63.9(11) ?
C35 C31 C32 C33 . . . . 0.0(7) ?
C5 C31 C32 C33 . . . . -177.1(6) ?
Fe1 C31 C32 C33 . . . . 59.8(4) ?
C35 C31 C32 Fe1 . . . . -59.7(5) ?
C5 C31 C32 Fe1 . . . . 123.1(7) ?
C31 C32 C33 C34 . . . . 0.0(7) ?
Fe1 C32 C33 C34 . . . . 60.2(4) ?
C31 C32 C33 Fe1 . . . . -60.3(4) ?
C32 C33 C34 C35 . . . . 0.0(7) ?
Fe1 C33 C34 C35 . . . . 59.7(5) ?
C32 C33 C34 Fe1 . . . . -59.8(4) ?
C32 C31 C35 C34 . . . . -0.1(7) ?
C5 C31 C35 C34 . . . . 177.2(6) ?
Fe1 C31 C35 C34 . . . . -58.7(5) ?
C32 C31 C35 Fe1 . . . . 58.6(5) ?
C5 C31 C35 Fe1 . . . . -124.1(7) ?
C33 C34 C35 C31 . . . . 0.1(7) ?
Fe1 C34 C35 C31 . . . . 59.1(5) ?
C33 C34 C35 Fe1 . . . . -59.0(5) ?
C40 C36 C37 C38 . . . . 0.6(8) ?
Fe1 C36 C37 C38 . . . . -58.4(5) ?
C40 C36 C37 Fe1 . . . . 59.0(5) ?
C36 C37 C38 C39 . . . . 0.0(7) ?
Fe1 C37 C38 C39 . . . . -58.9(5) ?
C36 C37 C38 Fe1 . . . . 58.9(5) ?
C37 C38 C39 C40 . . . . -0.6(8) ?
Fe1 C38 C39 C40 . . . . -60.7(5) ?
C37 C38 C39 Fe1 . . . . 60.1(5) ?
C37 C36 C40 C39 . . . . -1.0(8) ?
Fe1 C36 C40 C39 . . . . 58.8(5) ?
C37 C36 C40 Fe1 . . . . -59.7(5) ?
C38 C39 C40 C36 . . . . 1.0(8) ?
Fe1 C39 C40 C36 . . . . -60.0(5) ?
C38 C39 C40 Fe1 . . . . 61.0(5) ?
O2 B1 O1 C21 . . . . 6.5(11) ?
C2 B1 O1 C21 . . . . -174.3(7) ?
O1 B1 O2 C22 . . . . 10.2(11) ?
C2 B1 O2 C22 . . . . -169.0(7) ?
B1 O1 C21 C23 . . . . 103.9(8) ?
B1 O1 C21 C24 . . . . -133.2(8) ?
B1 O1 C21 C22 . . . . -18.6(8) ?
B1 O2 C22 C26 . . . . 102.4(8) ?
B1 O2 C22 C21 . . . . -21.6(8) ?
B1 O2 C22 C25 . . . . -137.3(8) ?
O1 C21 C22 O2 . . . . 24.0(7) ?
C23 C21 C22 O2 . . . . -88.4(7) ?
C24 C21 C22 O2 . . . . 141.0(7) ?
O1 C21 C22 C26 . . . . -93.1(7) ?
C23 C21 C22 C26 . . . . 154.5(7) ?
C24 C21 C22 C26 . . . . 23.9(9) ?
O1 C21 C22 C25 . . . . 137.0(7) ?
C23 C21 C22 C25 . . . . 24.5(8) ?
C24 C21 C22 C25 . . . . -106.1(8) ?
C11A C1A C2A B1A . . . . -169.4(12) ?
C3A C1A C2A B1A . . . . -41.7(17) ?
C11A C1A C2A C4A . . . . 72.1(13) ?
C3A C1A C2A C4A . . . . -160.3(13) ?
O1A B1A C2A C1A . . . . 137.(2) ?
O2A B1A C2A C1A . . . . -48.(2) ?
O1A B1A C2A C4A . . . . -107.(2) ?
O2A B1A C2A C4A . . . . 68.(2) ?
C1A C2A C4A C5A . . . . -167.4(11) ?
B1A C2A C4A C5A . . . . 71.4(16) ?
C2A C4A C5A C31A . . . . 177.3(12) ?
C3A C1A C11A C12A . . . . 130.1(19) ?
C2A C1A C11A C12A . . . . -101.(2) ?
C3A C1A C11A C16A . . . . -63.(2) ?
C2A C1A C11A C16A . . . . 66.(2) ?
C16A C11A C12A C13A . . . . 5.(3) ?
C1A C11A C12A C13A . . . . 172.(2) ?
C11A C12A C13A C14A . . . . 10.(4) ?
C12A C13A C14A C15A . . . . -23.(4) ?
C13A C14A C15A C16A . . . . 18.(4) ?
C14A C15A C16A C11A . . . . -2.(4) ?
C12A C11A C16A C15A . . . . -10.(4) ?
C1A C11A C16A C15A . . . . -177.(2) ?
C4A C5A C31A C35A . . . . 49.5(16) ?
C4A C5A C31A C32A . . . . -140.3(14) ?
C4A C5A C31A Fe1A . . . . -42.(2) ?
C35A C31A C32A C33A . . . . 1.1(13) ?
C5A C31A C32A C33A . . . . -170.3(10) ?
Fe1A C31A C32A C33A . . . . 58.8(8) ?
C35A C31A C32A Fe1A . . . . -57.7(8) ?
C5A C31A C32A Fe1A . . . . 130.9(12) ?
C31A C32A C33A C34A . . . . -1.4(14) ?
Fe1A C32A C33A C34A . . . . 57.9(8) ?
C31A C32A C33A Fe1A . . . . -59.4(8) ?
C32A C33A C34A C35A . . . . 1.1(13) ?
Fe1A C33A C34A C35A . . . . 60.2(8) ?
C32A C33A C34A Fe1A . . . . -59.1(8) ?
C32A C31A C35A C34A . . . . -0.4(13) ?
C5A C31A C35A C34A . . . . 171.4(10) ?
Fe1A C31A C35A C34A . . . . -59.2(8) ?
C32A C31A C35A Fe1A . . . . 58.8(8) ?
C5A C31A C35A Fe1A . . . . -129.4(11) ?
C33A C34A C35A C31A . . . . -0.4(13) ?
Fe1A C34A C35A C31A . . . . 60.6(8) ?
C33A C34A C35A Fe1A . . . . -61.0(8) ?
C40A C36A C37A C38A . . . . 0.3(14) ?
Fe1A C36A C37A C38A . . . . -59.4(9) ?
C40A C36A C37A Fe1A . . . . 59.7(9) ?
C36A C37A C38A C39A . . . . -0.4(14) ?
Fe1A C37A C38A C39A . . . . -59.6(8) ?
C36A C37A C38A Fe1A . . . . 59.2(9) ?
C37A C38A C39A C40A . . . . 0.3(13) ?
Fe1A C38A C39A C40A . . . . -59.4(8) ?
C37A C38A C39A Fe1A . . . . 59.7(8) ?
C38A C39A C40A C36A . . . . -0.1(13) ?
Fe1A C39A C40A C36A . . . . -59.7(8) ?
C38A C39A C40A Fe1A . . . . 59.6(8) ?
C37A C36A C40A C39A . . . . -0.1(14) ?
Fe1A C36A C40A C39A . . . . 59.9(8) ?
C37A C36A C40A Fe1A . . . . -60.1(9) ?
O2A B1A O1A C21A . . . . -23.(2) ?
C2A B1A O1A C21A . . . . 153.2(16) ?
O1A B1A O2A C22A . . . . -10.(3) ?
C2A B1A O2A C22A . . . . 174.1(15) ?
B1A O1A C21A C22A . . . . 45.2(17) ?
B1A O1A C21A C23A . . . . 163.8(18) ?
B1A O1A C21A C24A . . . . -44.(3) ?
B1A O2A C22A C25A . . . . 178.(2) ?
B1A O2A C22A C21A . . . . 37.7(19) ?
B1A O2A C22A C26A . . . . -59.(2) ?
O1A C21A C22A O2A . . . . -47.5(13) ?
C23A C21A C22A O2A . . . . -146.3(15) ?
C24A C21A C22A O2A . . . . 85.9(13) ?
O1A C21A C22A C25A . . . . -175.(2) ?
C23A C21A C22A C25A . . . . 86.(2) ?
C24A C21A C22A C25A . . . . -42.(2) ?
O1A C21A C22A C26A . . . . 62.1(12) ?
C23A C21A C22A C26A . . . . -36.7(16) ?
C24A C21A C22A C26A . . . . -164.5(12) ?
